data_7249135
loop_
_publ_author_name
'Kawahata, Masatoshi'
'Hyodo, Tadashi'
'Kondo, Rina'
'Tominaga, Masahide'
'Yamaguchi, Kentaro'

_publ_section_title
;
 Inclusion of halobenzene in water-mediated hydrogen-bonded architectures
 built from a V-shaped host molecule
;
_journal_issue 32
_journal_name_full CrystEngComm
_journal_page_first 4272
_journal_page_last 4277
_journal_paper_doi 10.1039/D4CE00616J
_journal_volume 26
_journal_year 2024
_chemical_formula_sum 'C32 H39 Cl O7'
_chemical_formula_weight 571.08
_space_group_crystal_system monoclinic
_space_group_IT_number 15
_space_group_name_Hall '-C 2yc'
_space_group_name_H-M_alt 'C 1 2/c 1'
_atom_sites_solution_hydrogens mixed
_audit_creation_method SHELXL-2019/3
_audit_update_record
;
2024-05-18 deposited with the CCDC.	2024-07-19 downloaded from the CCDC.
;
_cell_angle_alpha 90
_cell_angle_beta 110.651(3)
_cell_angle_gamma 90
_cell_formula_units_Z 4
_cell_length_a 14.904(4)
_cell_length_b 21.449(6)
_cell_length_c 9.772(3)
_cell_measurement_reflns_used 6866
_cell_measurement_temperature 100(2)
_cell_measurement_theta_max 26.82
_cell_measurement_theta_min 2.21
_cell_volume 2923.2(14)
_computing_cell_refinement 'SAINT (Bruker AXS, 2004)'
_computing_data_collection 'APEX2 (Bruker AXS, 2006)'
_computing_data_reduction 'SAINT (Bruker AXS, 2004)'
_computing_molecular_graphics 'ORTEP-3 for Windows (Farrugia, 1997)'
_computing_publication_material 'SHELXLE (H\"ubschle et al., 2011)'
_computing_structure_refinement 'SHELXL-2019/2 (Sheldrick, 2019)'
_computing_structure_solution 'SHELXT 2018/2 (Sheldrick, 2018)'
_diffrn_ambient_temperature 100(2)
_diffrn_detector_area_resol_mean 8.333
_diffrn_measured_fraction_theta_full 0.981
_diffrn_measured_fraction_theta_max 0.932
_diffrn_measurement_device_type 'Bruker APEX II CCD area detector'
_diffrn_measurement_method '\f and \w scans'
_diffrn_radiation_type MoK\a
_diffrn_radiation_wavelength 0.71073
_diffrn_reflns_av_R_equivalents 0.0332
_diffrn_reflns_av_unetI/netI 0.0280
_diffrn_reflns_Laue_measured_fraction_full 0.981
_diffrn_reflns_Laue_measured_fraction_max 0.932
_diffrn_reflns_limit_h_max 18
_diffrn_reflns_limit_h_min -18
_diffrn_reflns_limit_k_max 26
_diffrn_reflns_limit_k_min -26
_diffrn_reflns_limit_l_max 12
_diffrn_reflns_limit_l_min -11
_diffrn_reflns_number 13230
_diffrn_reflns_point_group_measured_fraction_full 0.981
_diffrn_reflns_point_group_measured_fraction_max 0.932
_diffrn_reflns_theta_full 25.242
_diffrn_reflns_theta_max 26.087
_diffrn_reflns_theta_min 1.742
_diffrn_source 'fine-focus sealed tube'
_exptl_absorpt_coefficient_mu 0.178
_exptl_absorpt_correction_T_max 0.9420
_exptl_absorpt_correction_T_min 0.8694
_exptl_absorpt_correction_type empirical
_exptl_absorpt_process_details 'SADABS Sheldrick 1996'
_exptl_crystal_colour colorless
_exptl_crystal_density_diffrn 1.298
_exptl_crystal_description prismatic
_exptl_crystal_F_000 1216
_exptl_crystal_size_max 0.300
_exptl_crystal_size_mid 0.200
_exptl_crystal_size_min 0.200
_refine_diff_density_max 0.217
_refine_diff_density_min -0.209
_refine_diff_density_rms 0.042
_refine_ls_extinction_method none
_refine_ls_goodness_of_fit_ref 1.056
_refine_ls_hydrogen_treatment mixed
_refine_ls_matrix_type full
_refine_ls_number_parameters 285
_refine_ls_number_reflns 2711
_refine_ls_number_restraints 100
_refine_ls_restrained_S_all 1.049
_refine_ls_R_factor_all 0.0522
_refine_ls_R_factor_gt 0.0372
_refine_ls_shift/su_max 0.000
_refine_ls_shift/su_mean 0.000
_refine_ls_structure_factor_coef Fsqd
_refine_ls_weighting_details 'w=1/[\s^2^(Fo^2^)+(0.0510P)^2^+1.5532P] where P=(Fo^2^+2Fc^2^)/3'
_refine_ls_weighting_scheme calc
_refine_ls_wR_factor_gt 0.0935
_refine_ls_wR_factor_ref 0.1016
_reflns_Friedel_coverage 0.000
_reflns_number_gt 2108
_reflns_number_total 2711
_reflns_threshold_expression 'I > 2\s(I)'
_cod_data_source_file d4ce00616j2.cif
_cod_data_source_block 1a
_cod_depositor_comments 'Adding full bibliography for 7249135--7249139.cif.'
_cod_original_cell_volume 2923.3(13)
_cod_original_sg_symbol_H-M 'C 2/c'
_cod_database_code 7249135
_shelx_shelxl_version_number 2019/3
_shelx_space_group_comment
;
The symmetry employed for this shelxl refinement is uniquely defined
by the following loop, which should always be used as a source of
symmetry information in preference to the above space-group names.
They are only intended as comments.
;
_shelx_estimated_absorpt_t_min 0.949
_shelx_estimated_absorpt_t_max 0.965

loop_
_space_group_symop_operation_xyz
'x, y, z'
'-x, y, -z+1/2'
'x+1/2, y+1/2, z'
'-x+1/2, y+1/2, -z+1/2'
'-x, -y, -z'
'x, -y, z-1/2'
'-x+1/2, -y+1/2, -z'
'x+1/2, -y+1/2, z-1/2'

loop_
_atom_site_label
_atom_site_type_symbol
_atom_site_fract_x
_atom_site_fract_y
_atom_site_fract_z
_atom_site_U_iso_or_equiv
_atom_site_adp_type
_atom_site_occupancy
_atom_site_site_symmetry_order
_atom_site_calc_flag
_atom_site_refinement_flags_posn
_atom_site_refinement_flags_adp
_atom_site_refinement_flags_occupancy
_atom_site_disorder_assembly
_atom_site_disorder_group
C1 C 0.500000 0.83526(10) 0.750000 0.0214(5) Uani 1 2 d S T P . .
H1A H 0.557512 0.862278 0.777659 0.026 Uiso 0.5 1 calc R U P . .
H1B H 0.442485 0.862276 0.722340 0.026 Uiso 0.5 1 calc R U P . .
C2 C 0.50355(10) 0.79362(7) 0.87886(16) 0.0183(3) Uani 1 1 d . . . . .
H2 H 0.505511 0.820424 0.963601 0.022 Uiso 1 1 calc R U . . .
C3 C 0.59340(10) 0.75253(7) 0.92329(16) 0.0168(3) Uani 1 1 d . . . . .
H3A H 0.596140 0.726557 1.008413 0.020 Uiso 1 1 calc R U . . .
H3B H 0.651291 0.779224 0.952362 0.020 Uiso 1 1 calc R U . . .
C4 C 0.41343(10) 0.75233(7) 0.83514(16) 0.0170(3) Uani 1 1 d . . . . .
H4A H 0.355617 0.779050 0.808141 0.020 Uiso 1 1 calc R U . . .
H4B H 0.414870 0.726276 0.919510 0.020 Uiso 1 1 calc R U . . .
C5 C 0.40794(10) 0.70999(7) 0.70511(15) 0.0150(3) Uani 1 1 d . . . . .
C6 C 0.500000 0.66998(9) 0.750000 0.0142(4) Uani 1 2 d S T P . .
H6A H 0.497984 0.642799 0.667093 0.017 Uiso 0.5 1 calc R U P . .
H6B H 0.502018 0.642800 0.832909 0.017 Uiso 0.5 1 calc R U P . .
C7 C 0.32120(10) 0.66640(6) 0.65935(15) 0.0151(3) Uani 1 1 d . . . . .
C8 C 0.25922(10) 0.66187(7) 0.73704(16) 0.0174(3) Uani 1 1 d . . . . .
H8 H 0.270036 0.686629 0.821970 0.021 Uiso 1 1 calc R U . . .
C9 C 0.18139(10) 0.62123(7) 0.69107(16) 0.0189(3) Uani 1 1 d . . . . .
C10 C 0.16319(10) 0.58458(7) 0.56718(16) 0.0177(3) Uani 1 1 d . . . . .
C11 C 0.22636(10) 0.58814(7) 0.49119(16) 0.0179(3) Uani 1 1 d . . . . .
C12 C 0.30391(10) 0.62855(7) 0.53598(16) 0.0172(3) Uani 1 1 d . . . . .
H12 H 0.345928 0.630578 0.482187 0.021 Uiso 1 1 calc R U . . .
C13 C 0.14085(14) 0.63505(11) 0.9043(2) 0.0439(5) Uani 1 1 d . . . . .
H13A H 0.141100 0.680733 0.906079 0.066 Uiso 1 1 calc R U . . .
H13B H 0.204917 0.619500 0.961860 0.066 Uiso 1 1 calc R U . . .
H13C H 0.094361 0.619434 0.946256 0.066 Uiso 1 1 calc R U . . .
C14 C 0.25429(13) 0.55854(8) 0.27440(19) 0.0308(4) Uani 1 1 d . . . . .
H14A H 0.226303 0.532193 0.187812 0.046 Uiso 1 1 calc R U . . .
H14B H 0.321953 0.547574 0.323191 0.046 Uiso 1 1 calc R U . . .
H14C H 0.249222 0.602426 0.244701 0.046 Uiso 1 1 calc R U . . .
O1 O 0.11535(8) 0.61428(5) 0.75956(11) 0.0273(3) Uani 1 1 d . . . . .
O2 O 0.08545(7) 0.54607(5) 0.52734(11) 0.0224(3) Uani 1 1 d . . . . .
H2O H 0.072199 0.534984 0.439978 0.034 Uiso 1 1 calc R U . . .
O3 O 0.20406(8) 0.54901(5) 0.37237(12) 0.0243(3) Uani 1 1 d . . . . .
O4 O 0.000000 0.49660(7) 0.250000 0.0199(3) Uani 1 2 d S T P . .
H4W H 0.0370(13) 0.4729(8) 0.228(2) 0.030 Uiso 1 1 d . U . . .
C15 C 0.495(2) 0.6334(3) 0.250(3) 0.0315(19) Uani 0.3651(14) 1 d D U P A -1
C16 C 0.4429(15) 0.5960(5) 0.131(2) 0.029(2) Uani 0.3651(14) 1 d D U P A -1
H16 H 0.397677 0.613373 0.044941 0.035 Uiso 0.3651(14) 1 calc R U P A -1
C17 C 0.4606(7) 0.5320(4) 0.1446(12) 0.033(2) Uani 0.3651(14) 1 d D U P A -1
H17 H 0.429032 0.505364 0.064340 0.039 Uiso 0.3651(14) 1 calc R U P A -1
C18 C 0.5221(6) 0.5070(4) 0.2703(13) 0.033(2) Uani 0.3651(14) 1 d D U P A -1
H18 H 0.530798 0.463132 0.277805 0.040 Uiso 0.3651(14) 1 calc R U P A -1
C19 C 0.5716(11) 0.5439(5) 0.3865(14) 0.030(2) Uani 0.3651(14) 1 d D U P A -1
H19 H 0.615786 0.525884 0.472746 0.036 Uiso 0.3651(14) 1 calc R U P A -1
C20 C 0.5570(15) 0.6083(6) 0.378(2) 0.029(2) Uani 0.3651(14) 1 d D U P A -1
H20 H 0.589563 0.634394 0.458396 0.035 Uiso 0.3651(14) 1 calc R U P A -1
Cl1 Cl 0.4786(3) 0.71363(10) 0.2425(8) 0.0498(18) Uani 0.3651(14) 1 d D U P A -1
C21 C 0.474(2) 0.6237(7) 0.237(3) 0.041(4) Uani 0.1348(14) 1 d D U P B -2
C22 C 0.441(3) 0.5780(10) 0.131(3) 0.039(4) Uani 0.1348(14) 1 d D U P B -2
H22 H 0.396860 0.587820 0.036065 0.046 Uiso 0.1348(14) 1 calc R U P B -2
C23 C 0.474(3) 0.5171(10) 0.167(3) 0.040(4) Uani 0.1348(14) 1 d D U P B -2
H23 H 0.447208 0.484358 0.099181 0.048 Uiso 0.1348(14) 1 calc R U P B -2
C24 C 0.543(2) 0.5041(11) 0.298(3) 0.041(4) Uani 0.1348(14) 1 d D U P B -2
H24 H 0.569658 0.463534 0.315540 0.049 Uiso 0.1348(14) 1 calc R U P B -2
C25 C 0.574(4) 0.5488(12) 0.404(3) 0.040(4) Uani 0.1348(14) 1 d D U P B -2
H25 H 0.619353 0.538627 0.497336 0.048 Uiso 0.1348(14) 1 calc R U P B -2
C26 C 0.538(2) 0.6095(11) 0.374(3) 0.040(4) Uani 0.1348(14) 1 d D U P B -2
H26 H 0.556700 0.640638 0.448368 0.048 Uiso 0.1348(14) 1 calc R U P B -2
Cl2 Cl 0.4244(6) 0.6985(3) 0.2148(11) 0.067(2) Uani 0.1348(14) 1 d D U P B -2

loop_
_atom_site_aniso_label
_atom_site_aniso_U_11
_atom_site_aniso_U_22
_atom_site_aniso_U_33
_atom_site_aniso_U_23
_atom_site_aniso_U_13
_atom_site_aniso_U_12
C1 0.0155(11) 0.0144(10) 0.0292(12) 0.000 0.0015(9) 0.000
C2 0.0144(8) 0.0179(7) 0.0205(8) -0.0053(6) 0.0036(6) 0.0014(6)
C3 0.0133(7) 0.0177(8) 0.0170(7) -0.0019(6) 0.0023(6) -0.0002(6)
C4 0.0136(7) 0.0179(8) 0.0179(8) -0.0007(6) 0.0037(6) 0.0031(6)
C5 0.0114(8) 0.0164(7) 0.0158(7) 0.0000(6) 0.0029(6) 0.0007(6)
C6 0.0122(10) 0.0149(10) 0.0152(10) 0.000 0.0043(8) 0.000
C7 0.0109(7) 0.0151(7) 0.0169(7) 0.0036(6) 0.0019(6) 0.0019(6)
C8 0.0145(8) 0.0210(8) 0.0145(7) 0.0024(6) 0.0024(6) 0.0012(6)
C9 0.0131(7) 0.0249(8) 0.0193(8) 0.0070(6) 0.0066(6) 0.0012(6)
C10 0.0121(7) 0.0154(7) 0.0221(8) 0.0048(6) 0.0017(6) -0.0003(6)
C11 0.0162(8) 0.0154(7) 0.0194(8) -0.0010(6) 0.0031(6) 0.0005(6)
C12 0.0121(7) 0.0189(8) 0.0202(8) 0.0010(6) 0.0050(6) 0.0014(6)
C13 0.0322(11) 0.0747(14) 0.0333(10) -0.0205(10) 0.0223(9) -0.0154(10)
C14 0.0363(10) 0.0328(10) 0.0273(9) -0.0110(7) 0.0162(8) -0.0107(8)
O1 0.0209(6) 0.0429(7) 0.0212(6) -0.0008(5) 0.0112(5) -0.0086(5)
O2 0.0183(6) 0.0249(6) 0.0238(6) -0.0015(5) 0.0072(5) -0.0088(5)
O3 0.0224(6) 0.0234(6) 0.0274(6) -0.0091(5) 0.0094(5) -0.0079(5)
O4 0.0141(8) 0.0200(8) 0.0281(8) 0.000 0.0104(7) 0.000
C15 0.043(4) 0.028(2) 0.027(2) -0.005(4) 0.016(3) 0.001(4)
C16 0.033(3) 0.028(4) 0.027(4) -0.007(4) 0.011(3) -0.005(4)
C17 0.035(4) 0.026(4) 0.033(4) -0.005(3) 0.008(3) -0.008(3)
C18 0.040(5) 0.025(3) 0.034(4) -0.005(3) 0.010(4) -0.006(2)
C19 0.039(4) 0.022(3) 0.031(4) -0.008(3) 0.016(3) -0.006(3)
C20 0.042(3) 0.022(4) 0.028(3) -0.007(4) 0.017(3) 0.000(4)
Cl1 0.091(5) 0.0295(7) 0.029(2) 0.0061(18) 0.021(5) 0.0187(13)
C21 0.076(8) 0.025(6) 0.036(7) 0.006(6) 0.036(6) 0.009(5)
C22 0.070(8) 0.023(7) 0.034(7) 0.006(6) 0.033(6) 0.007(6)
C23 0.071(8) 0.024(7) 0.036(7) 0.006(6) 0.031(6) 0.005(6)
C24 0.073(9) 0.022(7) 0.037(8) 0.005(6) 0.030(7) 0.003(6)
C25 0.074(8) 0.021(7) 0.037(7) 0.004(6) 0.033(6) 0.003(6)
C26 0.075(8) 0.020(6) 0.037(7) 0.004(6) 0.036(6) 0.004(6)
Cl2 0.110(7) 0.053(4) 0.047(4) 0.007(3) 0.041(5) 0.026(4)

loop_
_atom_type_symbol
_atom_type_description
_atom_type_scat_dispersion_real
_atom_type_scat_dispersion_imag
_atom_type_scat_source
C C 0.0033 0.0016 'International Tables Vol C Tables 4.2.6.8 and 6.1.1.4'
H H 0.0000 0.0000 'International Tables Vol C Tables 4.2.6.8 and 6.1.1.4'
Cl Cl 0.1484 0.1585 'International Tables Vol C Tables 4.2.6.8 and 6.1.1.4'
O O 0.0106 0.0060 'International Tables Vol C Tables 4.2.6.8 and 6.1.1.4'

loop_
_geom_angle_atom_site_label_1
_geom_angle_atom_site_label_2
_geom_angle_atom_site_label_3
_geom_angle
_geom_angle_site_symmetry_1
_geom_angle_site_symmetry_3
_geom_angle_publ_flag
C2 C1 C2 108.54(17) . 2_656 ?
C2 C1 H1A 110.0 . . ?
C2 C1 H1A 110.0 2_656 . ?
C2 C1 H1B 110.0 . . ?
C2 C1 H1B 110.0 2_656 . ?
H1A C1 H1B 108.4 . . ?
C1 C2 C3 110.01(11) . . ?
C1 C2 C4 109.53(11) . . ?
C3 C2 C4 109.74(11) . . ?
C1 C2 H2 109.2 . . ?
C3 C2 H2 109.2 . . ?
C4 C2 H2 109.2 . . ?
C2 C3 C5 110.47(11) . 2_656 ?
C2 C3 H3A 109.6 . . ?
C5 C3 H3A 109.6 2_656 . ?
C2 C3 H3B 109.6 . . ?
C5 C3 H3B 109.6 2_656 . ?
H3A C3 H3B 108.1 . . ?
C2 C4 C5 110.84(12) . . ?
C2 C4 H4A 109.5 . . ?
C5 C4 H4A 109.5 . . ?
C2 C4 H4B 109.5 . . ?
C5 C4 H4B 109.5 . . ?
H4A C4 H4B 108.1 . . ?
C7 C5 C4 113.28(11) . . ?
C7 C5 C6 108.55(11) . . ?
C4 C5 C6 108.04(10) . . ?
C7 C5 C3 110.86(11) . 2_656 ?
C4 C5 C3 107.65(12) . 2_656 ?
C6 C5 C3 108.32(10) . 2_656 ?
C5 C6 C5 112.52(16) . 2_656 ?
C5 C6 H6A 109.1 . . ?
C5 C6 H6A 109.1 2_656 . ?
C5 C6 H6B 109.1 . . ?
C5 C6 H6B 109.1 2_656 . ?
H6A C6 H6B 107.8 . . ?
C8 C7 C12 118.27(13) . . ?
C8 C7 C5 122.62(13) . . ?
C12 C7 C5 119.10(12) . . ?
C7 C8 C9 120.38(14) . . ?
C7 C8 H8 119.8 . . ?
C9 C8 H8 119.8 . . ?
O1 C9 C10 114.12(13) . . ?
O1 C9 C8 124.51(13) . . ?
C10 C9 C8 121.36(13) . . ?
O2 C10 C9 118.52(13) . . ?
O2 C10 C11 123.21(13) . . ?
C9 C10 C11 118.26(13) . . ?
O3 C11 C12 125.06(13) . . ?
O3 C11 C10 114.17(13) . . ?
C12 C11 C10 120.76(13) . . ?
C11 C12 C7 120.94(13) . . ?
C11 C12 H12 119.5 . . ?
C7 C12 H12 119.5 . . ?
O1 C13 H13A 109.5 . . ?
O1 C13 H13B 109.5 . . ?
H13A C13 H13B 109.5 . . ?
O1 C13 H13C 109.5 . . ?
H13A C13 H13C 109.5 . . ?
H13B C13 H13C 109.5 . . ?
O3 C14 H14A 109.5 . . ?
O3 C14 H14B 109.5 . . ?
H14A C14 H14B 109.5 . . ?
O3 C14 H14C 109.5 . . ?
H14A C14 H14C 109.5 . . ?
H14B C14 H14C 109.5 . . ?
C9 O1 C13 118.00(12) . . ?
C10 O2 H2O 109.5 . . ?
C11 O3 C14 116.91(12) . . ?
H4W O4 H4W 105(2) . 2 ?
C20 C15 C16 121.8(6) . . ?
C20 C15 Cl1 117.7(13) . . ?
C16 C15 Cl1 120.5(14) . . ?
C17 C16 C15 117.1(11) . . ?
C17 C16 H16 121.4 . . ?
C15 C16 H16 121.4 . . ?
C18 C17 C16 121.2(9) . . ?
C18 C17 H17 119.4 . . ?
C16 C17 H17 119.4 . . ?
C17 C18 C19 121.2(7) . . ?
C17 C18 H18 119.4 . . ?
C19 C18 H18 119.4 . . ?
C18 C19 C20 119.6(9) . . ?
C18 C19 H19 120.2 . . ?
C20 C19 H19 120.2 . . ?
C15 C20 C19 119.0(10) . . ?
C15 C20 H20 120.5 . . ?
C19 C20 H20 120.5 . . ?
C26 C21 C22 121.0(16) . . ?
C26 C21 Cl2 116.0(17) . . ?
C22 C21 Cl2 122.2(17) . . ?
C21 C22 C23 118.2(18) . . ?
C21 C22 H22 120.9 . . ?
C23 C22 H22 120.9 . . ?
C24 C23 C22 120.8(19) . . ?
C24 C23 H23 119.6 . . ?
C22 C23 H23 119.6 . . ?
C23 C24 C25 120.9(18) . . ?
C23 C24 H24 119.5 . . ?
C25 C24 H24 119.5 . . ?
C24 C25 C26 119.4(19) . . ?
C24 C25 H25 120.3 . . ?
C26 C25 H25 120.3 . . ?
C21 C26 C25 119.3(19) . . ?
C21 C26 H26 120.4 . . ?
C25 C26 H26 120.4 . . ?

loop_
_geom_bond_atom_site_label_1
_geom_bond_atom_site_label_2
_geom_bond_distance
_geom_bond_site_symmetry_2
_geom_bond_publ_flag
C1 C2 1.5295(19) . ?
C1 C2 1.5295(19) 2_656 ?
C1 H1A 0.9900 . ?
C1 H1B 0.9900 . ?
C2 C3 1.532(2) . ?
C2 C4 1.538(2) . ?
C2 H2 1.0000 . ?
C3 C5 1.5459(19) 2_656 ?
C3 H3A 0.9900 . ?
C3 H3B 0.9900 . ?
C4 C5 1.541(2) . ?
C4 H4A 0.9900 . ?
C4 H4B 0.9900 . ?
C5 C7 1.5289(19) . ?
C5 C6 1.5449(17) . ?
C6 H6A 0.9900 . ?
C6 H6B 0.9900 . ?
C7 C8 1.391(2) . ?
C7 C12 1.400(2) . ?
C8 C9 1.393(2) . ?
C8 H8 0.9500 . ?
C9 O1 1.3798(18) . ?
C9 C10 1.388(2) . ?
C10 O2 1.3631(17) . ?
C10 C11 1.392(2) . ?
C11 O3 1.3752(18) . ?
C11 C12 1.386(2) . ?
C12 H12 0.9500 . ?
C13 O1 1.402(2) . ?
C13 H13A 0.9800 . ?
C13 H13B 0.9800 . ?
C13 H13C 0.9800 . ?
C14 O3 1.423(2) . ?
C14 H14A 0.9800 . ?
C14 H14B 0.9800 . ?
C14 H14C 0.9800 . ?
O2 H2O 0.8400 . ?
O4 H4W 0.835(17) . ?
O4 H4W 0.835(17) 2 ?
C15 C20 1.38(2) . ?
C15 C16 1.40(2) . ?
C15 Cl1 1.735(6) . ?
C16 C17 1.395(12) . ?
C16 H16 0.9500 . ?
C17 C18 1.356(10) . ?
C17 H17 0.9500 . ?
C18 C19 1.367(8) . ?
C18 H18 0.9500 . ?
C19 C20 1.396(11) . ?
C19 H19 0.9500 . ?
C20 H20 0.9500 . ?
C21 C26 1.38(2) . ?
C21 C22 1.39(2) . ?
C21 Cl2 1.748(14) . ?
C22 C23 1.395(18) . ?
C22 H22 0.9500 . ?
C23 C24 1.357(16) . ?
C23 H23 0.9500 . ?
C24 C25 1.369(17) . ?
C24 H24 0.9500 . ?
C25 C26 1.401(17) . ?
C25 H25 0.9500 . ?
C26 H26 0.9500 . ?

loop_
_geom_hbond_atom_site_label_D
_geom_hbond_atom_site_label_H
_geom_hbond_atom_site_label_A
_geom_hbond_distance_DH
_geom_hbond_distance_HA
_geom_hbond_distance_DA
_geom_hbond_angle_DHA
_geom_hbond_site_symmetry_A
_geom_hbond_publ_flag
O2 H2O O4 0.84 1.97 2.7676(13) 158.7 . yes
O4 H4W O1 0.835(17) 2.167(18) 2.9167(18) 149.3(17) 6_565 yes
O4 H4W O2 0.835(17) 2.347(18) 3.0247(13) 138.6(16) 6_565 yes

loop_
_geom_torsion_atom_site_label_1
_geom_torsion_atom_site_label_2
_geom_torsion_atom_site_label_3
_geom_torsion_atom_site_label_4
_geom_torsion
_geom_torsion_site_symmetry_1
_geom_torsion_site_symmetry_2
_geom_torsion_site_symmetry_3
_geom_torsion_site_symmetry_4
_geom_torsion_publ_flag
C2 C1 C2 C3 60.52(9) 2_656 . . . ?
C2 C1 C2 C4 -60.17(9) 2_656 . . . ?
C1 C2 C3 C5 -60.76(15) . . . 2_656 ?
C4 C2 C3 C5 59.81(15) . . . 2_656 ?
C1 C2 C4 C5 60.77(15) . . . . ?
C3 C2 C4 C5 -60.09(15) . . . . ?
C2 C4 C5 C7 178.34(11) . . . . ?
C2 C4 C5 C6 58.05(14) . . . . ?
C2 C4 C5 C3 -58.73(14) . . . 2_656 ?
C7 C5 C6 C5 178.67(12) . . . 2_656 ?
C4 C5 C6 C5 -58.12(9) . . . 2_656 ?
C3 C5 C6 C5 58.22(8) 2_656 . . 2_656 ?
C4 C5 C7 C8 -5.67(18) . . . . ?
C6 C5 C7 C8 114.33(13) . . . . ?
C3 C5 C7 C8 -126.81(14) 2_656 . . . ?
C4 C5 C7 C12 175.52(12) . . . . ?
C6 C5 C7 C12 -64.47(14) . . . . ?
C3 C5 C7 C12 54.38(16) 2_656 . . . ?
C12 C7 C8 C9 -0.9(2) . . . . ?
C5 C7 C8 C9 -179.74(12) . . . . ?
C7 C8 C9 O1 -178.93(13) . . . . ?
C7 C8 C9 C10 -0.3(2) . . . . ?
O1 C9 C10 O2 -0.77(19) . . . . ?
C8 C9 C10 O2 -179.53(13) . . . . ?
O1 C9 C10 C11 -179.61(13) . . . . ?
C8 C9 C10 C11 1.6(2) . . . . ?
O2 C10 C11 O3 -0.4(2) . . . . ?
C9 C10 C11 O3 178.35(12) . . . . ?
O2 C10 C11 C12 179.48(13) . . . . ?
C9 C10 C11 C12 -1.7(2) . . . . ?
O3 C11 C12 C7 -179.56(13) . . . . ?
C10 C11 C12 C7 0.5(2) . . . . ?
C8 C7 C12 C11 0.8(2) . . . . ?
C5 C7 C12 C11 179.67(13) . . . . ?
C10 C9 O1 C13 162.52(15) . . . . ?
C8 C9 O1 C13 -18.8(2) . . . . ?
C12 C11 O3 C14 -11.4(2) . . . . ?
C10 C11 O3 C14 168.47(14) . . . . ?
C20 C15 C16 C17 -3(5) . . . . ?
Cl1 C15 C16 C17 179(2) . . . . ?
C15 C16 C17 C18 3(3) . . . . ?
C16 C17 C18 C19 -2(2) . . . . ?
C17 C18 C19 C20 2(3) . . . . ?
C16 C15 C20 C19 2(5) . . . . ?
Cl1 C15 C20 C19 -180(2) . . . . ?
C18 C19 C20 C15 -2(4) . . . . ?
C26 C21 C22 C23 0(5) . . . . ?
Cl2 C21 C22 C23 -170(3) . . . . ?
C21 C22 C23 C24 -6(5) . . . . ?
C22 C23 C24 C25 8(6) . . . . ?
C23 C24 C25 C26 -4(7) . . . . ?
C22 C21 C26 C25 4(6) . . . . ?
Cl2 C21 C26 C25 174(4) . . . . ?
C24 C25 C26 C21 -2(7) . . . . ?
